data_7236574
loop_
_publ_author_name
'Sun, Qi'
'Shen, Cheng'
'Li, Xin'
'Lin, Qiuhan'
'Lu, Ming'

_publ_section_title
;
 Combination of four oxadiazole rings for the generation of energetic
 materials with high detonation performance, low sensitivity and excellent
 thermal stability
;
_journal_issue 22
_journal_name_full 'Journal of Materials Chemistry A'
_journal_page_first 11063
_journal_paper_doi 10.1039/C7TA02209C
_journal_volume 5
_journal_year 2017
_chemical_formula_moiety 'C8 H8 N12 O7'
_chemical_formula_sum 'C8 H8 N12 O7'
_chemical_formula_weight 384.26
_space_group_crystal_system monoclinic
_space_group_IT_number 14
_space_group_name_Hall '-P 2yn'
_space_group_name_H-M_alt 'P 1 21/n 1'
_atom_sites_solution_hydrogens difmap
_audit_creation_method SHELXL-2014/7
_audit_update_record
;
2017-03-13 deposited with the CCDC.
2017-05-02 downloaded from the CCDC.
;
_cell_angle_alpha 90
_cell_angle_beta 91.645(5)
_cell_angle_gamma 90
_cell_formula_units_Z 2
_cell_length_a 4.5880(4)
_cell_length_b 11.0597(10)
_cell_length_c 14.3951(11)
_cell_measurement_reflns_used 1236
_cell_measurement_temperature 172(2)
_cell_measurement_theta_max 25.22
_cell_measurement_theta_min 3.95
_cell_volume 730.13(11)
_computing_structure_refinement 'SHELXL-2014/7 (Sheldrick, 2014)'
_diffrn_ambient_temperature 172(2)
_diffrn_measured_fraction_theta_full 0.998
_diffrn_measured_fraction_theta_max 0.998
_diffrn_measurement_device_type 'PHOTON 100 CMOS detector'
_diffrn_measurement_method 'omega scan'
_diffrn_radiation_type MoK\a
_diffrn_radiation_wavelength 0.71073
_diffrn_reflns_av_R_equivalents 0.0443
_diffrn_reflns_av_unetI/netI 0.0445
_diffrn_reflns_Laue_measured_fraction_full 0.998
_diffrn_reflns_Laue_measured_fraction_max 0.998
_diffrn_reflns_limit_h_max 5
_diffrn_reflns_limit_h_min -5
_diffrn_reflns_limit_k_max 13
_diffrn_reflns_limit_k_min -11
_diffrn_reflns_limit_l_max 15
_diffrn_reflns_limit_l_min -17
_diffrn_reflns_number 3991
_diffrn_reflns_point_group_measured_fraction_full 0.998
_diffrn_reflns_point_group_measured_fraction_max 0.998
_diffrn_reflns_theta_full 25.242
_diffrn_reflns_theta_max 25.351
_diffrn_reflns_theta_min 2.831
_diffrn_source 'sealed tube'
_exptl_absorpt_coefficient_mu 0.153
_exptl_absorpt_correction_T_max 0.7452
_exptl_absorpt_correction_T_min 0.6501
_exptl_absorpt_correction_type multi-scan
_exptl_absorpt_process_details 'SADABS (Bruker, 2014)'
_exptl_crystal_density_diffrn 1.748
_exptl_crystal_description column
_exptl_crystal_F_000 392
_exptl_crystal_size_max 0.290
_exptl_crystal_size_mid 0.180
_exptl_crystal_size_min 0.150
_refine_diff_density_max 0.270
_refine_diff_density_min -0.286
_refine_diff_density_rms 0.061
_refine_ls_extinction_method none
_refine_ls_goodness_of_fit_ref 1.044
_refine_ls_hydrogen_treatment refxyz
_refine_ls_matrix_type full
_refine_ls_number_parameters 139
_refine_ls_number_reflns 1340
_refine_ls_number_restraints 21
_refine_ls_restrained_S_all 1.037
_refine_ls_R_factor_all 0.0701
_refine_ls_R_factor_gt 0.0440
_refine_ls_shift/su_max 0.000
_refine_ls_shift/su_mean 0.000
_refine_ls_structure_factor_coef Fsqd
_refine_ls_weighting_details 'w=1/[\s^2^(Fo^2^)+(0.0324P)^2^+0.4685P] where P=(Fo^2^+2Fc^2^)/3'
_refine_ls_weighting_scheme calc
_refine_ls_wR_factor_gt 0.0828
_refine_ls_wR_factor_ref 0.0919
_reflns_Friedel_coverage 0.000
_reflns_number_gt 1025
_reflns_number_total 1340
_reflns_threshold_expression 'I > 2\s(I)'
_cod_data_source_file c7ta02209c2.cif
_cod_data_source_block 1
_cod_original_sg_symbol_H-M 'P 21/n'
_cod_database_code 7236574
_shelx_shelxl_version_number 2014/7
_shelx_space_group_comment
;
The symmetry employed for this shelxl refinement is uniquely defined
by the following loop, which should always be used as a source of
symmetry information in preference to the above space-group names.
They are only intended as comments.
;
_shelx_estimated_absorpt_t_min 0.957
_shelx_estimated_absorpt_t_max 0.977

loop_
_space_group_symop_operation_xyz
'x, y, z'
'-x+1/2, y+1/2, -z+1/2'
'-x, -y, -z'
'x-1/2, -y-1/2, z-1/2'

loop_
_atom_site_label
_atom_site_type_symbol
_atom_site_fract_x
_atom_site_fract_y
_atom_site_fract_z
_atom_site_U_iso_or_equiv
_atom_site_adp_type
_atom_site_occupancy
_atom_site_site_symmetry_order
_atom_site_calc_flag
_atom_site_refinement_flags_posn
_atom_site_refinement_flags_adp
_atom_site_refinement_flags_occupancy
C1 C 0.6653(5) -0.0354(2) 0.11070(15) 0.0214(5) Uani 1 1 d . . .
C2 C 0.6068(5) -0.02066(19) 0.20627(15) 0.0173(5) Uani 1 1 d . . .
C3 C 0.3953(4) 0.05425(19) 0.25387(14) 0.0171(5) Uani 1 1 d . . .
C4 C 0.1584(5) 0.1277(2) 0.36355(16) 0.0240(5) Uani 1 1 d . . .
N1 N 0.5385(4) 0.03103(18) 0.03551(12) 0.0257(5) Uani 1 1 d . . .
N2 N 0.8746(4) -0.11275(19) 0.10013(14) 0.0288(5) Uani 1 1 d . . .
N3 N 0.7821(4) -0.09231(17) 0.25381(13) 0.0234(5) Uani 1 1 d . . .
N4 N 0.2160(4) 0.12683(18) 0.20857(12) 0.0218(5) Uani 1 1 d . . .
N5 N 0.3719(4) 0.04872(17) 0.34709(12) 0.0217(5) Uani 1 1 d . . .
N6 N 0.0751(4) 0.32184(18) 0.05328(13) 0.0226(5) Uani 1 1 d D . .
H6A H 0.106(4) 0.2585(15) 0.0934(12) 0.027 Uiso 1 1 d D U .
H6B H 0.086(4) 0.3925(14) 0.0879(12) 0.027 Uiso 1 1 d D U .
H6C H 0.217(4) 0.3241(18) 0.0101(12) 0.027 Uiso 1 1 d D U .
H6D H -0.104(3) 0.3155(18) 0.0249(13) 0.027 Uiso 1 1 d D U .
O1 O 0.5466(8) 0.1387(3) 0.0471(2) 0.0328(8) Uani 0.5 1 d . . P
O2 O 0.9505(3) -0.14916(15) 0.18863(11) 0.0294(4) Uani 1 1 d . . .
O3 O 0.0524(3) 0.17728(14) 0.28137(10) 0.0241(4) Uani 1 1 d . . .
O4 O 0.0580(4) 0.16097(18) 0.43767(11) 0.0381(5) Uani 1 1 d . . .

loop_
_atom_site_aniso_label
_atom_site_aniso_U_11
_atom_site_aniso_U_22
_atom_site_aniso_U_33
_atom_site_aniso_U_23
_atom_site_aniso_U_13
_atom_site_aniso_U_12
C1 0.0228(12) 0.0168(12) 0.0247(12) -0.0057(10) 0.0049(9) -0.0047(10)
C2 0.0146(11) 0.0142(11) 0.0232(12) -0.0009(10) 0.0005(9) -0.0049(9)
C3 0.0157(11) 0.0165(12) 0.0190(12) -0.0011(9) 0.0006(9) -0.0055(9)
C4 0.0192(12) 0.0316(13) 0.0212(12) -0.0032(11) 0.0010(10) -0.0020(10)
N1 0.0349(12) 0.0227(11) 0.0199(10) -0.0043(8) 0.0044(9) -0.0009(9)
N2 0.0290(12) 0.0282(12) 0.0294(12) -0.0079(9) 0.0029(9) -0.0001(9)
N3 0.0194(10) 0.0205(11) 0.0303(11) -0.0052(9) 0.0018(8) -0.0019(8)
N4 0.0199(10) 0.0239(11) 0.0219(10) -0.0018(9) 0.0039(8) 0.0013(8)
N5 0.0197(10) 0.0276(11) 0.0178(10) 0.0005(9) 0.0022(8) -0.0002(8)
N6 0.0254(11) 0.0241(11) 0.0184(10) -0.0008(9) 0.0044(8) -0.0029(9)
O1 0.053(2) 0.0209(19) 0.0245(19) -0.0001(15) 0.0008(16) 0.0013(17)
O2 0.0244(9) 0.0271(9) 0.0366(10) -0.0069(8) 0.0000(7) 0.0057(7)
O3 0.0198(9) 0.0259(9) 0.0266(9) -0.0016(7) 0.0016(7) 0.0047(7)
O4 0.0242(10) 0.0650(14) 0.0254(10) -0.0116(9) 0.0061(7) 0.0062(9)

loop_
_atom_type_symbol
_atom_type_description
_atom_type_scat_dispersion_real
_atom_type_scat_dispersion_imag
_atom_type_scat_source
C C 0.0033 0.0016 'International Tables Vol C Tables 4.2.6.8 and 6.1.1.4'
H H 0.0000 0.0000 'International Tables Vol C Tables 4.2.6.8 and 6.1.1.4'
N N 0.0061 0.0033 'International Tables Vol C Tables 4.2.6.8 and 6.1.1.4'
O O 0.0106 0.0060 'International Tables Vol C Tables 4.2.6.8 and 6.1.1.4'

loop_
_geom_angle_atom_site_label_1
_geom_angle_atom_site_label_2
_geom_angle_atom_site_label_3
_geom_angle
_geom_angle_site_symmetry_1
_geom_angle_site_symmetry_3
N2 C1 C2 110.5(2) . .
N2 C1 N1 122.7(2) . .
C2 C1 N1 126.5(2) . .
N3 C2 C1 107.88(19) . .
N3 C2 C3 120.31(19) . .
C1 C2 C3 131.8(2) . .
N4 C3 N5 117.12(19) . .
N4 C3 C2 122.00(19) . .
N5 C3 C2 120.86(19) . .
O4 C4 N5 130.0(2) . .
O4 C4 O3 119.5(2) . .
N5 C4 O3 110.45(18) . .
O1 N1 N1 130.7(3) . 3_655
O1 N1 C1 113.4(2) . .
N1 N1 C1 115.6(2) 3_655 .
C1 N2 O2 104.68(18) . .
C2 N3 O2 105.51(18) . .
C3 N4 O3 102.19(16) . .
C4 N5 C3 103.04(18) . .
H6A N6 H6B 107.5(13) . .
H6A N6 H6C 110.4(14) . .
H6B N6 H6C 108.3(14) . .
H6A N6 H6D 110.3(14) . .
H6B N6 H6D 109.9(14) . .
H6C N6 H6D 110.4(14) . .
N2 O2 N3 111.39(16) . .
C4 O3 N4 107.19(16) . .

loop_
_geom_bond_atom_site_label_1
_geom_bond_atom_site_label_2
_geom_bond_distance
_geom_bond_site_symmetry_2
C1 N2 1.298(3) .
C1 C2 1.419(3) .
C1 N1 1.419(3) .
C2 N3 1.308(3) .
C2 C3 1.461(3) .
C3 N4 1.310(3) .
C3 N5 1.351(3) .
C4 O4 1.231(3) .
C4 N5 1.339(3) .
C4 O3 1.380(3) .
N1 O1 1.203(4) .
N1 N1 1.273(4) 3_655
N2 O2 1.371(3) .
N3 O2 1.383(2) .
N4 O3 1.421(2) .
N6 H6A 0.916(14) .
N6 H6B 0.927(14) .
N6 H6C 0.914(14) .
N6 H6D 0.910(14) .
